data_4060106
_journal_name_full Organometallics
_journal_paper_doi 10.1021/om0491950
_journal_year 2005
_chemical_formula_sum 'C32 H38 Au F6 P2 Ru S3'
_chemical_formula_weight 992.78
_space_group_IT_number 14
_symmetry_cell_setting monoclinic
_symmetry_space_group_name_Hall '-P 2yn'
_symmetry_space_group_name_H-M 'P 1 21/n 1'
_atom_sites_solution_hydrogens geom
_atom_sites_solution_primary direct
_atom_sites_solution_secondary difmap
_cell_angle_alpha 90.00
_cell_angle_beta 91.236(18)
_cell_angle_gamma 90.00
_cell_formula_units_Z 4
_cell_length_a 8.653(5)
_cell_length_b 26.368(17)
_cell_length_c 15.926(9)
_cell_measurement_reflns_used 4099
_cell_measurement_temperature 295(2)
_cell_measurement_theta_max 23.30
_cell_measurement_theta_min 2.51
_cell_volume 3633(4)
_computing_structure_refinement 'SHELXL-97 (Sheldrick, 1997)'
_computing_structure_solution 'SHELXS-97 (Sheldrick, 1990)'
_diffrn_ambient_temperature 295(2)
_diffrn_detector_area_resol_mean ?
_diffrn_measurement_device_type 'CCD area detector'
_diffrn_measurement_method 'phi and omega scans'
_diffrn_radiation_monochromator graphite
_diffrn_radiation_source 'fine-focus sealed tube'
_diffrn_radiation_type MoK\a
_diffrn_radiation_wavelength 0.71073
_diffrn_reflns_av_R_equivalents 0.0482
_diffrn_reflns_av_sigmaI/netI 0.0561
_diffrn_reflns_limit_h_max 9
_diffrn_reflns_limit_h_min -10
_diffrn_reflns_limit_k_max 31
_diffrn_reflns_limit_k_min -31
_diffrn_reflns_limit_l_max 18
_diffrn_reflns_limit_l_min -15
_diffrn_reflns_number 20158
_diffrn_reflns_theta_max 25.00
_diffrn_reflns_theta_min 1.49
_diffrn_standards_decay_% ?
_diffrn_standards_interval_count ?
_diffrn_standards_interval_time ?
_diffrn_standards_number ?
_exptl_absorpt_coefficient_mu 4.763
_exptl_absorpt_correction_T_max 0.6474
_exptl_absorpt_correction_T_min 0.2943
_exptl_absorpt_correction_type 'Sadabs, (Sheldrick 2001)'
_exptl_absorpt_process_details ?
_exptl_crystal_colour 'Dark Blue'
_exptl_crystal_density_diffrn 1.815
_exptl_crystal_density_meas 0
_exptl_crystal_density_method 'not measured'
_exptl_crystal_description 'Long Rod'
_exptl_crystal_F_000 1940
_exptl_crystal_size_max 0.34
_exptl_crystal_size_mid 0.12
_exptl_crystal_size_min 0.10
_refine_ls_extinction_coef ?
_refine_ls_extinction_method none
_refine_ls_goodness_of_fit_ref 1.062
_refine_ls_hydrogen_treatment mixed
_refine_ls_matrix_type full
_refine_ls_number_parameters 436
_refine_ls_number_reflns 6373
_refine_ls_number_restraints 217
_refine_ls_restrained_S_all 1.047
_refine_ls_R_factor_all 0.1157
_refine_ls_R_factor_gt 0.0984
_refine_ls_shift/su_max 0.000
_refine_ls_shift/su_mean 0.000
_refine_ls_structure_factor_coef Fsqd
_refine_ls_weighting_details 'calc w=1/[\s^2^(Fo^2^)+(0.1411P)^2^+92.4306P] where P=(Fo^2^+2Fc^2^)/3'
_refine_ls_weighting_scheme calc
_refine_ls_wR_factor_gt 0.2694
_refine_ls_wR_factor_ref 0.2817
_reflns_number_gt 5042
_reflns_number_total 6373
_reflns_threshold_expression >2sigma(I)
_cod_depositor_comments
;
The following automatic conversions were performed:
'_symmetry_cell_setting' value 'Monoclinic' changed to 'monoclinic'
according to '/home/saulius/struct/CIF-dictionaries/cif_core.dic'
dictionary named 'cif_core.dic' version 2.4.1 from 2010-06-29.

Automatic conversion script
Id: cif_fix_enum 1527 2010-12-29 10:47:43Z saulius 
;
_cod_original_sg_symbol_H-M 'P 21/n'
_cod_database_code 4060106

loop_
_symmetry_equiv_pos_as_xyz
'x, y, z'
'-x+1/2, y+1/2, -z+1/2'
'-x, -y, -z'
'x-1/2, -y-1/2, z-1/2'

loop_
_atom_site_label
_atom_site_type_symbol
_atom_site_fract_x
_atom_site_fract_y
_atom_site_fract_z
_atom_site_U_iso_or_equiv
_atom_site_adp_type
_atom_site_occupancy
_atom_site_symmetry_multiplicity
_atom_site_calc_flag
_atom_site_refinement_flags
_atom_site_disorder_assembly
_atom_site_disorder_group
Au1 Au 0.02844(9) 0.13155(3) 0.37788(5) 0.0603(3) Uani 1 1 d . A .
Ru1 Ru 0.07916(15) 0.09194(5) 0.18979(10) 0.0519(4) Uani 1 1 d . . .
S1 S -0.1292(5) 0.1359(2) 0.2563(4) 0.0730(17) Uani 1 1 d . A .
S2 S 0.3047(5) 0.09798(17) 0.2713(3) 0.0548(11) Uani 1 1 d . A .
S3 S 0.1445(5) 0.17237(17) 0.1368(3) 0.0550(11) Uani 1 1 d . A .
C1 C -0.113(2) 0.2026(8) 0.2191(14) 0.072(6) Uani 1 1 d . . .
H1A H -0.1697 0.2060 0.1662 0.086 Uiso 1 1 calc R A .
H1B H -0.1608 0.2249 0.2595 0.086 Uiso 1 1 calc R . .
C2 C 0.053(2) 0.2196(8) 0.2069(14) 0.068(5) Uani 1 1 d . A .
H2A H 0.1076 0.2211 0.2606 0.081 Uiso 1 1 calc R . .
H2B H 0.0546 0.2530 0.1816 0.081 Uiso 1 1 calc R . .
C3 C 0.350(2) 0.1818(7) 0.1686(12) 0.059(5) Uani 1 1 d . . .
H3A H 0.4159 0.1645 0.1291 0.071 Uiso 1 1 calc R A .
H3B H 0.3748 0.2177 0.1668 0.071 Uiso 1 1 calc R . .
C4 C 0.384(2) 0.1616(8) 0.2568(12) 0.059(5) Uani 1 1 d . A .
H4A H 0.3390 0.1844 0.2975 0.071 Uiso 1 1 calc R . .
H4B H 0.4944 0.1608 0.2670 0.071 Uiso 1 1 calc R . .
C5 C 0.1564(11) 0.0322(5) 0.1034(8) 0.054(19) Uani 0.50 1 d PGDU A 1
C6 C 0.0670(16) 0.0118(4) 0.1691(7) 0.035(7) Uani 0.50 1 d PGDU A 1
C7 C -0.0874(13) 0.0290(5) 0.1575(9) 0.030(7) Uani 0.50 1 d PGDU A 1
C8 C -0.0935(13) 0.0601(6) 0.0846(10) 0.027(5) Uani 0.50 1 d PGDU A 1
C9 C 0.0572(18) 0.0620(5) 0.0512(7) 0.047(8) Uani 0.50 1 d PGDU A 1
C5X C 0.1678(11) 0.0358(5) 0.0981(8) 0.037(14) Uani 0.50 1 d PGDU A 2
C6X C 0.1548(17) 0.0070(5) 0.1730(9) 0.038(7) Uani 0.50 1 d PGDU A 2
C7X C -0.003(2) 0.0073(5) 0.1962(8) 0.033(6) Uani 0.50 1 d PGDU A 2
C8X C -0.0871(11) 0.0363(5) 0.1357(9) 0.057(11) Uani 0.50 1 d PGDU A 2
C9X C 0.0183(14) 0.0539(4) 0.0751(6) 0.034(7) Uani 0.50 1 d PGDU A 2
C1A C 0.3281(6) 0.1795(2) 0.4890(3) 0.045(4) Uani 1 1 d G A .
C2A C 0.2915(7) 0.2307(2) 0.4844(4) 0.063(5) Uani 1 1 d G . .
H2AA H 0.1906 0.2414 0.4931 0.075 Uiso 1 1 calc R . .
C3A C 0.4056(9) 0.2660(2) 0.4669(5) 0.075(6) Uani 1 1 d G . .
H3AA H 0.3811 0.3003 0.4638 0.090 Uiso 1 1 calc R . .
C4A C 0.5563(9) 0.2501(3) 0.4539(6) 0.083(8) Uani 1 1 d G . .
H4AA H 0.6327 0.2737 0.4422 0.100 Uiso 1 1 calc R . .
C5A C 0.5930(7) 0.1988(3) 0.4585(5) 0.082(7) Uani 1 1 d G . .
H5AA H 0.6938 0.1882 0.4499 0.098 Uiso 1 1 calc R . .
C6A C 0.4789(6) 0.1635(3) 0.4761(4) 0.058(5) Uani 1 1 d G . .
H6AA H 0.5034 0.1292 0.4792 0.070 Uiso 1 1 calc R . .
C1B C 0.0607(6) 0.1544(2) 0.5921(4) 0.039(3) Uani 1 1 d G A .
C2B C 0.1345(7) 0.1746(2) 0.6629(3) 0.055(4) Uani 1 1 d G . .
H2BA H 0.2407 0.1800 0.6633 0.066 Uiso 1 1 calc R . .
C3B C 0.0495(9) 0.1868(3) 0.7332(4) 0.061(5) Uani 1 1 d G . .
H3BA H 0.0989 0.2003 0.7805 0.074 Uiso 1 1 calc R . .
C4B C -0.1093(8) 0.1788(3) 0.7327(5) 0.055(4) Uani 1 1 d G . .
H4BA H -0.1662 0.1869 0.7797 0.066 Uiso 1 1 calc R . .
C5B C -0.1831(6) 0.1586(3) 0.6619(5) 0.056(4) Uani 1 1 d G . .
H5BA H -0.2893 0.1532 0.6615 0.067 Uiso 1 1 calc R . .
C6B C -0.0981(6) 0.1464(3) 0.5916(4) 0.051(4) Uani 1 1 d G . .
H6BA H -0.1475 0.1329 0.5442 0.061 Uiso 1 1 calc R . .
C1C C 0.2768(9) 0.07196(19) 0.5455(5) 0.034(7) Uani 0.50 1 d PGU A 1
C2C C 0.3786(8) 0.0717(3) 0.6143(6) 0.035(7) Uani 0.50 1 d PGU A 1
H2CA H 0.4038 0.1019 0.6414 0.042 Uiso 0.50 1 calc PR A 1
C3C C 0.4426(11) 0.0263(3) 0.6424(8) 0.055(9) Uani 0.50 1 d PGU A 1
H3CA H 0.5107 0.0261 0.6884 0.066 Uiso 0.50 1 calc PR A 1
C4C C 0.4048(14) -0.0189(3) 0.6019(9) 0.049(8) Uani 0.50 1 d PGU A 1
H4CA H 0.4477 -0.0493 0.6207 0.059 Uiso 0.50 1 calc PR A 1
C5C C 0.3030(14) -0.0186(2) 0.5331(9) 0.050(10) Uani 0.50 1 d PGU A 1
H5CA H 0.2778 -0.0488 0.5060 0.060 Uiso 0.50 1 calc PR A 1
C6C C 0.2390(12) 0.0268(2) 0.5050(7) 0.040(7) Uani 0.50 1 d PGU A 1
H6CA H 0.1709 0.0270 0.4590 0.048 Uiso 0.50 1 calc PR A 1
C1CX C 0.2289(9) 0.07060(19) 0.5193(5) 0.037(8) Uani 0.50 1 d PGU A 2
C2CX C 0.3289(9) 0.0633(2) 0.5877(6) 0.054(10) Uani 0.50 1 d PGU A 2
H2CB H 0.3605 0.0908 0.6204 0.065 Uiso 0.50 1 calc PR A 2
C3CX C 0.3818(12) 0.0148(3) 0.6073(8) 0.063(10) Uani 0.50 1 d PGU A 2
H3CB H 0.4487 0.0099 0.6531 0.075 Uiso 0.50 1 calc PR A 2
C4CX C 0.3347(15) -0.0263(2) 0.5585(9) 0.051(9) Uani 0.50 1 d PGU A 2
H4CB H 0.3701 -0.0587 0.5717 0.061 Uiso 0.50 1 calc PR A 2
C5CX C 0.2347(15) -0.0190(2) 0.4901(9) 0.073(11) Uani 0.50 1 d PGU A 2
H5CB H 0.2032 -0.0465 0.4575 0.087 Uiso 0.50 1 calc PR A 2
C6CX C 0.1818(12) 0.0295(2) 0.4705(7) 0.049(8) Uani 0.50 1 d PGU A 2
H6CB H 0.1149 0.0344 0.4248 0.058 Uiso 0.50 1 calc PR A 2
C10 C 0.325(3) 0.0199(17) 0.084(3) 0.063(10) Uani 0.50 1 d PDU A 1
H10A H 0.3291 -0.0078 0.0455 0.094 Uiso 0.50 1 calc PR A 1
H10B H 0.3793 0.0108 0.1355 0.094 Uiso 0.50 1 calc PR A 1
H10C H 0.3736 0.0492 0.0603 0.094 Uiso 0.50 1 calc PR A 1
C11 C 0.123(6) -0.0281(15) 0.233(3) 0.090(14) Uani 0.50 1 d PDU A 1
H11A H 0.1064 -0.0614 0.2107 0.135 Uiso 0.50 1 calc PR A 1
H11B H 0.0659 -0.0244 0.2842 0.135 Uiso 0.50 1 calc PR A 1
H11C H 0.2310 -0.0232 0.2455 0.135 Uiso 0.50 1 calc PR A 1
C12 C -0.225(3) 0.0120(14) 0.209(2) 0.059(9) Uani 0.50 1 d PDU A 1
H12A H -0.2759 -0.0157 0.1809 0.089 Uiso 0.50 1 calc PR A 1
H12B H -0.2958 0.0397 0.2143 0.089 Uiso 0.50 1 calc PR A 1
H12C H -0.1891 0.0014 0.2635 0.089 Uiso 0.50 1 calc PR A 1
C13 C -0.231(4) 0.0837(16) 0.037(3) 0.079(12) Uani 0.50 1 d PDU A 1
H13A H -0.2750 0.0593 -0.0016 0.118 Uiso 0.50 1 calc PR A 1
H13B H -0.1973 0.1128 0.0060 0.118 Uiso 0.50 1 calc PR A 1
H13C H -0.3084 0.0939 0.0759 0.118 Uiso 0.50 1 calc PR A 1
C14 C 0.082(4) 0.0879(12) -0.0330(15) 0.055(8) Uani 0.50 1 d PDU A 1
H14A H 0.0638 0.0640 -0.0776 0.082 Uiso 0.50 1 calc PR A 1
H14B H 0.1869 0.0999 -0.0353 0.082 Uiso 0.50 1 calc PR A 1
H14C H 0.0124 0.1159 -0.0393 0.082 Uiso 0.50 1 calc PR A 1
C10X C 0.316(3) 0.0444(16) 0.050(2) 0.055(9) Uani 0.50 1 d PDU A 2
H10D H 0.3346 0.0158 0.0142 0.083 Uiso 0.50 1 calc PR A 2
H10E H 0.4014 0.0484 0.0889 0.083 Uiso 0.50 1 calc PR A 2
H10F H 0.3057 0.0745 0.0162 0.083 Uiso 0.50 1 calc PR A 2
C11X C 0.284(3) -0.0238(13) 0.216(2) 0.059(9) Uani 0.50 1 d PDU A 2
H11D H 0.2833 -0.0577 0.1943 0.088 Uiso 0.50 1 calc PR A 2
H11E H 0.2667 -0.0248 0.2756 0.088 Uiso 0.50 1 calc PR A 2
H11F H 0.3817 -0.0082 0.2061 0.088 Uiso 0.50 1 calc PR A 2
C12X C -0.069(5) -0.0241(15) 0.268(2) 0.068(10) Uani 0.50 1 d PDU A 2
H12D H -0.0911 -0.0579 0.2487 0.102 Uiso 0.50 1 calc PR A 2
H12E H -0.1623 -0.0086 0.2871 0.102 Uiso 0.50 1 calc PR A 2
H12F H 0.0052 -0.0256 0.3139 0.102 Uiso 0.50 1 calc PR A 2
C13X C -0.263(2) 0.0402(15) 0.137(3) 0.072(11) Uani 0.50 1 d PDU A 2
H13D H -0.3081 0.0112 0.1096 0.108 Uiso 0.50 1 calc PR A 2
H13E H -0.2961 0.0705 0.1088 0.108 Uiso 0.50 1 calc PR A 2
H13F H -0.2961 0.0412 0.1944 0.108 Uiso 0.50 1 calc PR A 2
C14X C -0.0335(4) 0.08549(12) -0.0013(2) 0.066(10) Uani 0.50 1 d PDU A 2
H14D H -0.0561 0.0633 -0.0478 0.099 Uiso 0.50 1 calc PR A 2
H14E H 0.0476 0.1085 -0.0160 0.099 Uiso 0.50 1 calc PR A 2
H14F H -0.1245 0.1044 0.0120 0.099 Uiso 0.50 1 calc PR A 2
P1 P 0.1692(4) 0.13365(12) 0.5020(2) 0.0501(11) Uani 1 1 d R . .
P2 P 0.4754(4) 0.15164(12) 0.8740(2) 0.0714(15) Uani 1 1 d RD . .
F1 F 0.4786(4) 0.15476(12) 0.7761(2) 0.114(5) Uani 1 1 d RD . .
F2 F 0.4633(4) 0.09312(12) 0.8775(2) 0.160(10) Uani 1 1 d RD . .
F3 F 0.6520(4) 0.14828(12) 0.8758(2) 0.26(2) Uani 1 1 d RD . .
F4 F 0.2975(4) 0.15584(12) 0.8727(2) 0.202(13) Uani 1 1 d RD . .
F5 F 0.4667(4) 0.15549(12) 0.9720(2) 0.154(9) Uani 1 1 d RD . .
F6 F 0.4906(4) 0.21028(12) 0.8700(2) 0.35(3) Uani 1 1 d RD . .

loop_
_atom_site_aniso_label
_atom_site_aniso_U_11
_atom_site_aniso_U_22
_atom_site_aniso_U_33
_atom_site_aniso_U_23
_atom_site_aniso_U_13
_atom_site_aniso_U_12
Au1 0.0639(5) 0.0619(5) 0.0559(5) -0.0293(3) 0.0201(3) -0.0264(3)
Ru1 0.0434(7) 0.0434(8) 0.0697(10) -0.0280(7) 0.0208(6) -0.0146(6)
S1 0.041(2) 0.091(4) 0.088(4) -0.053(3) 0.015(2) -0.007(2)
S2 0.046(2) 0.049(2) 0.069(3) -0.005(2) 0.015(2) -0.0058(18)
S3 0.064(3) 0.042(2) 0.059(3) -0.0178(19) -0.001(2) -0.0062(19)
C1 0.066(12) 0.069(13) 0.079(14) -0.036(11) -0.011(10) 0.021(10)
C2 0.086(14) 0.050(11) 0.067(13) -0.028(9) 0.000(10) 0.005(10)
C3 0.060(11) 0.060(11) 0.056(11) -0.009(9) 0.008(8) -0.020(9)
C4 0.043(9) 0.075(13) 0.060(11) -0.011(9) 0.007(8) -0.014(8)
C5 0.06(2) 0.05(2) 0.06(2) -0.004(9) 0.006(9) 0.001(9)
C6 0.039(10) 0.033(10) 0.032(10) -0.006(8) -0.002(8) 0.002(8)
C7 0.029(10) 0.030(10) 0.031(9) -0.006(8) 0.002(8) -0.008(8)
C8 0.029(9) 0.029(9) 0.023(8) -0.015(7) -0.006(7) -0.005(7)
C9 0.050(11) 0.045(11) 0.047(11) -0.004(9) 0.011(9) -0.008(8)
C5X 0.041(16) 0.033(16) 0.037(16) -0.003(8) 0.008(8) -0.003(8)
C6X 0.040(10) 0.035(10) 0.040(10) -0.002(8) 0.002(8) 0.002(8)
C7X 0.034(9) 0.028(9) 0.037(10) -0.001(8) 0.005(8) -0.003(8)
C8X 0.057(14) 0.055(14) 0.060(14) 0.001(9) 0.003(9) -0.004(9)
C9X 0.036(10) 0.032(10) 0.033(10) -0.005(8) -0.001(8) -0.002(8)
C1A 0.031(7) 0.050(9) 0.053(10) 0.010(7) -0.002(7) 0.003(6)
C2A 0.042(9) 0.053(11) 0.092(15) 0.008(10) -0.014(9) -0.003(8)
C3A 0.099(16) 0.045(11) 0.079(15) 0.021(10) -0.024(12) -0.033(11)
C4A 0.078(14) 0.13(2) 0.044(11) 0.029(12) -0.015(10) -0.067(15)
C5A 0.045(10) 0.13(2) 0.068(14) 0.042(14) -0.003(9) -0.017(12)
C6A 0.052(10) 0.071(13) 0.053(11) 0.021(9) 0.010(8) 0.012(9)
C1B 0.042(8) 0.032(8) 0.043(8) -0.007(6) 0.008(6) 0.001(6)
C2B 0.034(8) 0.061(11) 0.070(12) 0.000(9) -0.001(8) 0.002(7)
C3B 0.081(13) 0.068(12) 0.035(9) -0.007(8) 0.001(8) 0.007(10)
C4B 0.069(11) 0.061(11) 0.035(9) -0.001(8) 0.016(8) 0.019(9)
C5B 0.035(8) 0.069(12) 0.066(12) -0.004(9) 0.014(8) 0.003(8)
C6B 0.051(10) 0.047(9) 0.055(10) -0.014(8) 0.008(8) -0.006(7)
C1C 0.023(12) 0.040(14) 0.040(15) 0.000(12) 0.002(12) -0.002(10)
C2C 0.029(12) 0.039(13) 0.036(13) -0.006(11) 0.000(11) -0.007(11)
C3C 0.050(15) 0.059(16) 0.056(16) 0.014(13) 0.007(13) 0.000(13)
C4C 0.052(15) 0.038(14) 0.058(15) 0.001(13) 0.011(13) 0.015(12)
C5C 0.051(15) 0.052(16) 0.048(16) -0.006(13) -0.004(13) 0.002(13)
C6C 0.035(13) 0.046(15) 0.040(14) -0.022(12) -0.005(11) -0.003(11)
C1CX 0.040(14) 0.038(14) 0.033(13) 0.019(11) -0.001(12) 0.018(11)
C2CX 0.058(17) 0.055(17) 0.049(17) -0.003(14) 0.000(14) -0.002(14)
C3CX 0.071(17) 0.052(16) 0.065(17) 0.011(14) 0.008(15) 0.008(14)
C4CX 0.057(16) 0.037(14) 0.060(17) 0.020(13) 0.013(14) 0.014(13)
C5CX 0.071(18) 0.068(18) 0.080(19) -0.003(15) 0.017(15) -0.008(15)
C6CX 0.049(15) 0.031(13) 0.066(17) 0.004(12) -0.001(13) 0.002(12)
C10 0.062(19) 0.054(19) 0.07(2) -0.013(17) -0.001(17) 0.020(16)
C11 0.10(2) 0.08(2) 0.09(2) 0.00(2) -0.01(2) 0.02(2)
C12 0.063(18) 0.053(18) 0.062(19) 0.013(15) 0.006(15) -0.006(15)
C13 0.07(2) 0.09(2) 0.08(2) -0.013(19) -0.039(18) 0.009(18)
C14 0.068(19) 0.041(16) 0.057(18) 0.000(14) 0.001(15) 0.000(14)
C10X 0.053(17) 0.056(19) 0.057(19) -0.007(16) 0.012(15) -0.005(15)
C11X 0.058(17) 0.048(17) 0.07(2) 0.015(15) 0.012(15) 0.009(14)
C12X 0.08(2) 0.07(2) 0.053(18) 0.021(16) 0.028(16) -0.006(17)
C13X 0.066(19) 0.050(18) 0.10(2) -0.010(18) -0.009(18) -0.001(16)
C14X 0.12(2) 0.043(17) 0.033(15) 0.011(13) -0.019(17) -0.017(17)
P1 0.050(2) 0.037(2) 0.064(3) -0.0110(19) 0.022(2) -0.0070(17)
P2 0.092(4) 0.075(4) 0.047(3) 0.017(2) -0.005(3) -0.025(3)
F1 0.128(12) 0.170(16) 0.044(7) -0.005(9) -0.022(7) -0.008(11)
F2 0.20(2) 0.068(10) 0.21(2) 0.007(12) 0.102(18) 0.023(11)
F3 0.092(13) 0.59(6) 0.116(16) 0.09(3) -0.008(12) -0.15(2)
F4 0.112(14) 0.35(4) 0.140(18) -0.02(2) -0.004(13) 0.14(2)
F5 0.21(2) 0.20(2) 0.045(8) 0.031(11) -0.018(10) -0.068(17)
F6 0.85(10) 0.101(17) 0.101(18) -0.011(13) 0.06(3) -0.17(3)
